data_7160530
loop_
_publ_author_name
'Liu, Shenggui'
'Ye, Hang'
'He, Hualing'

_publ_section_title
;
 Catalytic asymmetric C-7 Friedel-Crafts reaction of 4-aminoindoles:
 construction of <i>N</i>-substituted quaternary carbon atoms.
;
_journal_issue 22
_journal_name_full 'Organic &amp; biomolecular chemistry'
_journal_page_first 5339
_journal_page_last 5342
_journal_paper_doi 10.1039/d5ob00558b
_journal_volume 23
_journal_year 2025
_chemical_absolute_configuration ad
_chemical_formula_moiety '2(C30 H26 Cl N3 O), C4 H8 O2'
_chemical_formula_sum 'C64 H60 Cl2 N6 O4'
_chemical_formula_weight 1048.08
_space_group_crystal_system monoclinic
_space_group_IT_number 4
_space_group_name_Hall 'P 2yb'
_space_group_name_H-M_alt 'P 1 21 1'
_atom_sites_solution_hydrogens mixed
_audit_creation_date 2025-04-15
_audit_creation_method
;
Olex2 1.5
(compiled 2025.04.05 svn.rf049d14d for OlexSys, GUI svn.r7205)
;
_audit_update_record
;
2025-04-26 deposited with the CCDC.	2025-05-07 downloaded from the CCDC.
;
_cell_angle_alpha 90
_cell_angle_beta 99.5370(10)
_cell_angle_gamma 90
_cell_formula_units_Z 2
_cell_length_a 8.47670(10)
_cell_length_b 34.4041(2)
_cell_length_c 9.54320(10)
_cell_measurement_reflns_used 44504
_cell_measurement_temperature 159.99(10)
_cell_measurement_theta_max 74.8220
_cell_measurement_theta_min 2.5520
_cell_volume 2744.65(5)
_computing_cell_refinement 'CrysAlisPro 1.171.39.45g (Rigaku OD, 2018)'
_computing_data_collection 'CrysAlisPro 1.171.39.45g (Rigaku OD, 2018)'
_computing_data_reduction 'CrysAlisPro 1.171.39.45g (Rigaku OD, 2018)'
_computing_molecular_graphics 'Olex2 1.5 (Dolomanov et al., 2009)'
_computing_publication_material 'Olex2 1.5 (Dolomanov et al., 2009)'
_computing_structure_refinement 'SHELXL 2019/3 (Sheldrick, 2015)'
_computing_structure_solution 'ShelXT (Sheldrick, 2015)'
_diffrn_ambient_temperature 159.99(10)
_diffrn_detector_type HyPix
_diffrn_measured_fraction_theta_full 1.000
_diffrn_measured_fraction_theta_max 0.984
_diffrn_measurement_details
;
List of Runs (angles in degrees, time in seconds):

  # Type    Start    End  Width  t~exp~   \w     \q     \k     \f   Frames
#--------------------------------------------------------------------------
  1  \w    -72.00  17.00   0.50    0.05    --    0.00 -68.00 131.00  178
  2  \w    -17.00  72.00   0.50    0.05    --    0.00  68.00 -95.00  178
  3  \w   -172.00 -83.00   0.50    0.14    -- -100.00 -68.00 131.00  178
  4  \w   -117.00 -28.00   0.50    0.14    -- -100.00  68.00 -95.00  178
  5  \w     28.00 117.00   0.50    0.14    --  100.00 -68.00 131.00  178
  6  \w     83.00 172.00   0.50    0.14    --  100.00  68.00 -95.00  178
  7  \w    -13.00  72.00   0.50    0.05    --    0.00  57.00  60.00  170
  8  \w    -71.00   8.00   0.50    0.05    --    0.00 -38.00-150.00  158
  9  \w    -13.00  72.00   0.50    0.05    --    0.00  57.00 -30.00  170
 10  \w   -172.00 -86.00   0.50    0.14    -- -100.00 -61.00-150.00  172
 11  \w   -172.00 -86.00   0.50    0.14    -- -100.00 -61.00 150.00  172
 12  \w   -108.00 -27.00   0.50    0.14    -- -100.00  15.00 120.00  162
 13  \w   -109.00 -28.00   0.50    0.14    -- -100.00  45.00 -90.00  162
 14  \w   -172.00 -92.00   0.50    0.14    -- -100.00 -30.00 -30.00  160
 15  \w   -172.00 -92.00   0.50    0.14    -- -100.00 -30.00  30.00  160
 16  \w   -108.00 -28.00   0.50    0.14    -- -100.00  30.00 120.00  160
 17  \w   -172.00 -79.00   0.50    0.14    -- -100.00 -77.00-150.00  186
 18  \w   -172.00 -91.00   0.50    0.14    -- -100.00 -45.00   0.00  162
 19  \w   -172.00 -91.00   0.50    0.14    -- -100.00 -45.00  30.00  162
 20  \w   -121.00 -28.00   0.50    0.14    -- -100.00  77.00   0.00  186
 21  \w   -172.00 -86.00   0.50    0.14    -- -100.00 -61.00  30.00  172
 22  \w   -172.00 -91.00   0.50    0.14    -- -100.00 -45.00  90.00  162
 23  \w     92.00 173.00   0.50    0.14    --  100.00  15.00-150.00  162
 24  \w     92.00 173.00   0.50    0.14    --  100.00  15.00  30.00  162
 25  \w     92.00 172.00   0.50    0.14    --  100.00  30.00 150.00  160
 26  \w     91.00 172.00   0.50    0.14    --  100.00  45.00  60.00  162
 27  \w    -72.00  48.00   0.50    0.05    --    0.00   0.00  30.00  240
 28  \w     -7.00  74.00   0.50    0.05    --    0.00  19.00-120.00  162
 29  \w     -7.00  74.00   0.50    0.05    --    0.00  19.00  90.00  162
 30  \w    -21.00  72.00   0.50    0.05    --    0.00  77.00-180.00  186
 31  \w     91.00 126.00   0.50    0.14    --  100.00  45.00-120.00   70
 32  \w     28.00 109.00   0.50    0.14    --  100.00 -94.00  60.00  162
;
_diffrn_measurement_device 'four-circle diffractometer'
_diffrn_measurement_device_type 'ROD, Synergy Custom system, HyPix'
_diffrn_measurement_method '\w scans'
_diffrn_radiation_type CuK\a
_diffrn_radiation_wavelength 1.54184
_diffrn_reflns_av_R_equivalents 0.0314
_diffrn_reflns_av_unetI/netI 0.0219
_diffrn_reflns_Laue_measured_fraction_full 1.000
_diffrn_reflns_Laue_measured_fraction_max 0.984
_diffrn_reflns_limit_h_max 10
_diffrn_reflns_limit_h_min -10
_diffrn_reflns_limit_k_max 42
_diffrn_reflns_limit_k_min -42
_diffrn_reflns_limit_l_max 11
_diffrn_reflns_limit_l_min -11
_diffrn_reflns_number 52553
_diffrn_reflns_point_group_measured_fraction_full 1.000
_diffrn_reflns_point_group_measured_fraction_max 0.970
_diffrn_reflns_theta_full 67.684
_diffrn_reflns_theta_max 75.151
_diffrn_reflns_theta_min 2.569
_exptl_absorpt_coefficient_mu 1.496
_exptl_absorpt_correction_T_max 1.00000
_exptl_absorpt_correction_T_min 0.85552
_exptl_absorpt_correction_type multi-scan
_exptl_absorpt_process_details
;
CrysAlisPro 1.171.39.45g (Rigaku Oxford Diffraction, 2018)
Empirical absorption correction using spherical harmonics,
 implemented in SCALE3 ABSPACK scaling algorithm.
;
_exptl_crystal_colour colourless
_exptl_crystal_colour_primary colourless
_exptl_crystal_density_diffrn 1.268
_exptl_crystal_description block
_exptl_crystal_F_000 1104
_exptl_crystal_size_max 0.2
_exptl_crystal_size_mid 0.2
_exptl_crystal_size_min 0.15
_refine_diff_density_max 0.599
_refine_diff_density_min -0.434
_refine_diff_density_rms 0.045
_refine_ls_abs_structure_details
;
 Flack x determined using 4909 quotients [(I+)-(I-)]/[(I+)+(I-)]
 (Parsons, Flack and Wagner, Acta Cryst. B69 (2013) 249-259).
;
_refine_ls_abs_structure_Flack -0.003(4)
_refine_ls_extinction_coef 0.0015(3)
_refine_ls_extinction_expression Fc^*^=kFc[1+0.001xFc^2^\l^3^/sin(2\q)]^-1/4^
_refine_ls_extinction_method 'SHELXL-2019/2 (Sheldrick 2019)'
_refine_ls_goodness_of_fit_ref 1.042
_refine_ls_hydrogen_treatment mixed
_refine_ls_matrix_type full
_refine_ls_number_parameters 714
_refine_ls_number_reflns 10988
_refine_ls_number_restraints 7
_refine_ls_restrained_S_all 1.042
_refine_ls_R_factor_all 0.0415
_refine_ls_R_factor_gt 0.0398
_refine_ls_shift/su_max 0.000
_refine_ls_shift/su_mean 0.000
_refine_ls_structure_factor_coef Fsqd
_refine_ls_weighting_details 'w=1/[\s^2^(Fo^2^)+(0.0728P)^2^+0.5569P] where P=(Fo^2^+2Fc^2^)/3'
_refine_ls_weighting_scheme calc
_refine_ls_wR_factor_gt 0.1099
_refine_ls_wR_factor_ref 0.1127
_reflns_Friedel_coverage 0.937
_reflns_Friedel_fraction_full 0.999
_reflns_Friedel_fraction_max 0.954
_reflns_number_gt 10629
_reflns_number_total 10988
_reflns_threshold_expression 'I > 2\s(I)'
_cod_data_source_file d5ob00558b2.cif
_cod_data_source_block 037684_hhl3-101-160-a
_cod_depositor_comments 'Adding full bibliography for 7160530.cif.'
_cod_database_code 7160530
_shelx_shelxl_version_number 2019/3
_shelx_space_group_comment
;
The symmetry employed for this shelxl refinement is uniquely defined
by the following loop, which should always be used as a source of
symmetry information in preference to the above space-group names.
They are only intended as comments.
;
_olex2_refinement_description
;
1. Fixed Uiso
 At 1.2 times of:
  All C(H) groups, All C(H,H) groups
 At 1.5 times of:
  All C(H,H,H) groups
2. Restrained distances
 N1-H1
 0.9 with sigma of 0.02
 N4-H4A
 0.9 with sigma of 0.02
 N6-H6A
 0.9 with sigma of 0.02
 N5-H5A
 0.9 with sigma of 0.02
 N3-H3
 0.9 with sigma of 0.02
 N2-H2
 0.9 with sigma of 0.02
3.a Secondary CH2 refined with riding coordinates:
 C24(H24A,H24B), C54(H54A,H54B), C63(H63A,H63B)
3.b Aromatic/amide H refined with riding coordinates:
 C44(H44), C48(H48), C18(H18), C43(H43), C22(H22), C19(H19), C14(H14),
 C16(H16), C13(H13), C21(H21), C3(H3A), C33(H33), C20(H20), C56(H56), C15(H15),
 C37(H37), C45(H45), C36(H36), C50(H50), C46(H46), C34(H34), C49(H49), C26(H26),
  C4(H4), C7(H7), C57(H57), C35(H35), C5(H5), C6(H6), C51(H51), C27(H27),
 C52(H52), C29(H29), C28(H28), C59(H59), C58(H58)
3.c Idealised Me refined as rotating group:
 C23(H23A,H23B,H23C), C53(H53A,H53B,H53C), C62(H62A,H62B,H62C), C64(H64A,H64B,
 H64C)
;
_olex2_submission_special_instructions 'No special instructions were received'
_oxdiff_exptl_absorpt_empirical_details
;
Empirical correction (ABSPACK) includes:
- Absorption correction using spherical harmonics
- Frame scaling
;
_oxdiff_exptl_absorpt_empirical_full_max 1.355
_oxdiff_exptl_absorpt_empirical_full_min 0.808

loop_
_space_group_symop_operation_xyz
'x, y, z'
'-x, y+1/2, -z'

loop_
_atom_site_label
_atom_site_type_symbol
_atom_site_fract_x
_atom_site_fract_y
_atom_site_fract_z
_atom_site_U_iso_or_equiv
_atom_site_adp_type
_atom_site_occupancy
_atom_site_site_symmetry_order
_atom_site_calc_flag
_atom_site_refinement_flags_posn
_atom_site_refinement_flags_adp
_atom_site_refinement_flags_occupancy
_atom_site_disorder_assembly
_atom_site_disorder_group
Cl00 Cl 0.13311(14) 0.19617(3) 0.57316(14) 0.0764(4) Uani 1 1 d . . . . .
Cl1 Cl 1.25379(13) 0.78204(3) 0.06946(16) 0.0769(3) Uani 1 1 d . . . . .
O2 O 0.7028(2) 0.47398(5) 0.2848(2) 0.0322(4) Uani 1 1 d . . . . .
O1 O 0.5856(2) 0.48702(5) 0.7416(2) 0.0329(4) Uani 1 1 d . . . . .
N2 N 0.6018(3) 0.39623(6) 0.3056(2) 0.0283(4) Uani 1 1 d D . . . .
N6 N 0.7896(3) 0.51661(6) 0.1311(2) 0.0249(4) Uani 1 1 d D . . . .
N5 N 0.7295(3) 0.55831(7) -0.1673(2) 0.0309(5) Uani 1 1 d D . . . .
N3 N 0.5258(2) 0.44183(6) 0.5676(2) 0.0242(4) Uani 1 1 d D . . . .
N4 N 0.9785(3) 0.67875(7) -0.1178(3) 0.0341(5) Uani 1 1 d D . . . .
N1 N 0.3499(3) 0.27592(7) 0.2937(3) 0.0361(5) Uani 1 1 d D . . . .
C9 C 0.5448(3) 0.37293(7) 0.5427(3) 0.0238(5) Uani 1 1 d . . . . .
C12 C 0.4072(3) 0.30759(8) 0.3758(3) 0.0284(5) Uani 1 1 d . . . . .
C10 C 0.5422(3) 0.37073(7) 0.3946(3) 0.0239(5) Uani 1 1 d . . . . .
C11 C 0.4765(3) 0.33899(7) 0.3115(3) 0.0262(5) Uani 1 1 d . . . . .
C31 C 0.7911(3) 0.48188(7) 0.1980(3) 0.0262(5) Uani 1 1 d . . . . .
C39 C 0.7723(3) 0.58483(7) 0.0832(3) 0.0248(5) Uani 1 1 d . . . . .
C2 C 0.3919(3) 0.50392(8) 0.5403(3) 0.0281(5) Uani 1 1 d . . . . .
C40 C 0.7822(3) 0.58518(7) -0.0625(3) 0.0245(5) Uani 1 1 d . . . . .
C41 C 0.8544(3) 0.61561(7) -0.1286(3) 0.0272(5) Uani 1 1 d . . . . .
C44 C 0.8425(3) 0.61656(7) 0.1591(3) 0.0277(5) Uani 1 1 d . . . . .
H44 H 0.841200 0.617583 0.258365 0.033 Uiso 1 1 calc R U . . .
C1 C 0.5104(3) 0.47710(7) 0.6257(3) 0.0258(5) Uani 1 1 d . . . . .
C17 C 0.7981(3) 0.41196(8) 0.6188(2) 0.0249(5) Uani 1 1 d . . . . .
C32 C 0.9063(3) 0.45256(7) 0.1579(3) 0.0258(5) Uani 1 1 d . . . . .
C23 C 0.6061(3) 0.40322(8) 0.7877(3) 0.0282(5) Uani 1 1 d . . . . .
H23A H 0.654771 0.425835 0.840389 0.042 Uiso 1 1 calc R U . . .
H23B H 0.661948 0.379563 0.825519 0.042 Uiso 1 1 calc R U . . .
H23C H 0.493111 0.401473 0.797777 0.042 Uiso 1 1 calc R U . . .
C8 C 0.6192(3) 0.40756(7) 0.6300(2) 0.0229(5) Uani 1 1 d . . . . .
C25 C 0.1043(3) 0.25658(8) 0.3883(3) 0.0307(5) Uani 1 1 d . . . . .
C42 C 0.9201(3) 0.64775(7) -0.0477(3) 0.0269(5) Uani 1 1 d . . . . .
C48 C 0.4513(3) 0.51121(9) 0.0254(3) 0.0333(6) Uani 1 1 d . . . . .
H48 H 0.514818 0.488320 0.037655 0.040 Uiso 1 1 calc R U . . .
C18 C 0.8900(3) 0.37878(8) 0.6106(3) 0.0299(5) Uani 1 1 d . . . . .
H18 H 0.840332 0.353949 0.605463 0.036 Uiso 1 1 calc R U . . .
C43 C 0.9154(3) 0.64725(7) 0.0964(3) 0.0292(5) Uani 1 1 d . . . . .
H43 H 0.962329 0.668052 0.154197 0.035 Uiso 1 1 calc R U . . .
C22 C 0.8732(3) 0.44823(8) 0.6256(3) 0.0301(5) Uani 1 1 d . . . . .
H22 H 0.812266 0.471251 0.629858 0.036 Uiso 1 1 calc R U . . .
C24 C 0.2649(3) 0.24479(7) 0.3515(3) 0.0320(5) Uani 1 1 d . . . . .
H24A H 0.332873 0.234689 0.438218 0.038 Uiso 1 1 calc R U . . .
H24B H 0.247896 0.223341 0.281428 0.038 Uiso 1 1 calc R U . . .
C55 C 0.9775(4) 0.74066(8) 0.0174(3) 0.0346(6) Uani 1 1 d . . . . .
C19 C 1.0536(3) 0.38146(9) 0.6098(3) 0.0349(6) Uani 1 1 d . . . . .
H19 H 1.114600 0.358574 0.603036 0.042 Uiso 1 1 calc R U . . .
C14 C 0.4760(3) 0.34160(7) 0.6013(3) 0.0261(5) Uani 1 1 d . . . . .
H14 H 0.475591 0.341565 0.700794 0.031 Uiso 1 1 calc R U . . .
C16 C 0.5768(4) 0.38113(9) 0.1701(3) 0.0335(6) Uani 1 1 d . . . . .
H16 H 0.607561 0.393318 0.089453 0.040 Uiso 1 1 calc R U . . .
C13 C 0.4069(3) 0.30996(8) 0.5209(3) 0.0292(5) Uani 1 1 d . . . . .
H13 H 0.358829 0.289713 0.566833 0.035 Uiso 1 1 calc R U . . .
C47 C 0.5178(3) 0.54655(8) 0.0731(3) 0.0283(5) Uani 1 1 d . . . . .
C21 C 1.0377(3) 0.45061(10) 0.6263(3) 0.0379(6) Uani 1 1 d . . . . .
H21 H 1.088495 0.475301 0.631994 0.045 Uiso 1 1 calc R U . . .
C3 C 0.3353(3) 0.49904(9) 0.3954(3) 0.0347(6) Uani 1 1 d . . . . .
H3A H 0.374223 0.478217 0.345324 0.042 Uiso 1 1 calc R U . . .
C33 C 0.9416(3) 0.44934(8) 0.0212(3) 0.0305(5) Uani 1 1 d . . . . .
H33 H 0.895784 0.467020 -0.050680 0.037 Uiso 1 1 calc R U . . .
C20 C 1.1273(3) 0.41729(10) 0.6188(3) 0.0381(6) Uani 1 1 d . . . . .
H20 H 1.239365 0.419102 0.619870 0.046 Uiso 1 1 calc R U . . .
C38 C 0.6913(3) 0.55142(7) 0.1499(3) 0.0260(5) Uani 1 1 d . . . . .
C56 C 0.8148(4) 0.73688(8) 0.0244(3) 0.0371(6) Uani 1 1 d . . . . .
H56 H 0.760102 0.713908 -0.011202 0.044 Uiso 1 1 calc R U . . .
C15 C 0.5016(3) 0.34617(8) 0.1687(3) 0.0311(5) Uani 1 1 d . . . . .
H15 H 0.471463 0.329715 0.088818 0.037 Uiso 1 1 calc R U . . .
C53 C 0.6879(4) 0.55838(8) 0.3083(3) 0.0319(5) Uani 1 1 d . . . . .
H53A H 0.630440 0.537053 0.345700 0.048 Uiso 1 1 calc R U . . .
H53B H 0.633404 0.582996 0.320030 0.048 Uiso 1 1 calc R U . . .
H53C H 0.797663 0.559525 0.360284 0.048 Uiso 1 1 calc R U . . .
C37 C 0.9766(4) 0.42680(8) 0.2627(3) 0.0340(6) Uani 1 1 d . . . . .
H37 H 0.951872 0.428566 0.356044 0.041 Uiso 1 1 calc R U . . .
C45 C 0.8405(4) 0.60605(9) -0.2764(3) 0.0374(6) Uani 1 1 d . . . . .
H45 H 0.877473 0.621149 -0.347712 0.045 Uiso 1 1 calc R U . . .
C36 C 1.0828(4) 0.39854(9) 0.2315(3) 0.0408(7) Uani 1 1 d . . . . .
H36 H 1.132892 0.381519 0.303775 0.049 Uiso 1 1 calc R U . . .
C50 C 0.1971(4) 0.54181(12) -0.0593(4) 0.0474(8) Uani 1 1 d . . . . .
H50 H 0.088345 0.539999 -0.103313 0.057 Uiso 1 1 calc R U . . .
C54 C 1.0725(4) 0.70961(8) -0.0416(4) 0.0361(6) Uani 1 1 d . . . . .
H54A H 1.137321 0.721968 -0.106585 0.043 Uiso 1 1 calc R U . . .
H54B H 1.147469 0.697937 0.037774 0.043 Uiso 1 1 calc R U . . .
C46 C 0.7644(4) 0.57128(9) -0.2946(3) 0.0399(7) Uani 1 1 d . . . . .
H46 H 0.739102 0.557892 -0.382538 0.048 Uiso 1 1 calc R U . . .
C34 C 1.0434(4) 0.42033(9) -0.0102(3) 0.0398(7) Uani 1 1 d . . . . .
H34 H 1.064210 0.417588 -0.104510 0.048 Uiso 1 1 calc R U . . .
C49 C 0.2919(4) 0.50898(11) -0.0404(3) 0.0425(7) Uani 1 1 d . . . . .
H49 H 0.248004 0.484536 -0.072631 0.051 Uiso 1 1 calc R U . . .
C26 C 0.0198(4) 0.28790(9) 0.3227(4) 0.0422(7) Uani 1 1 d . . . . .
H26 H 0.063102 0.302233 0.252896 0.051 Uiso 1 1 calc R U . . .
C4 C 0.2232(4) 0.52435(10) 0.3247(4) 0.0439(7) Uani 1 1 d . . . . .
H4 H 0.184895 0.520914 0.226148 0.053 Uiso 1 1 calc R U . . .
C7 C 0.3359(4) 0.53492(9) 0.6118(3) 0.0382(6) Uani 1 1 d . . . . .
H7 H 0.375838 0.538975 0.709752 0.046 Uiso 1 1 calc R U . . .
C57 C 0.7313(5) 0.76576(11) 0.0817(4) 0.0491(8) Uani 1 1 d . . . . .
H57 H 0.621160 0.762227 0.086392 0.059 Uiso 1 1 calc R U . . .
C35 C 1.1151(4) 0.39533(9) 0.0948(3) 0.0405(7) Uani 1 1 d . . . . .
H35 H 1.186840 0.375898 0.072853 0.049 Uiso 1 1 calc R U . . .
C5 C 0.1660(4) 0.55493(10) 0.3979(4) 0.0474(8) Uani 1 1 d . . . . .
H5 H 0.088643 0.572303 0.349193 0.057 Uiso 1 1 calc R U . . .
C6 C 0.2213(4) 0.55999(10) 0.5401(4) 0.0485(8) Uani 1 1 d . . . . .
H6 H 0.181149 0.580711 0.589793 0.058 Uiso 1 1 calc R U . . .
C30 C 0.0358(4) 0.23665(10) 0.4887(4) 0.0438(7) Uani 1 1 d . . . . .
O4 O 0.5835(4) 0.16849(13) 0.4368(5) 0.0888(11) Uani 1 1 d . . . . .
C51 C 0.2623(4) 0.57733(11) -0.0134(4) 0.0505(8) Uani 1 1 d . . . . .
H51 H 0.198507 0.600162 -0.026751 0.061 Uiso 1 1 calc R U . . .
C60 C 1.0503(4) 0.77505(9) 0.0719(4) 0.0455(7) Uani 1 1 d . . . . .
C27 C -0.1272(4) 0.29881(11) 0.3567(5) 0.0539(9) Uani 1 1 d . . . . .
H27 H -0.184383 0.319987 0.308624 0.065 Uiso 1 1 calc R U . . .
C52 C 0.4208(4) 0.57966(10) 0.0522(4) 0.0433(7) Uani 1 1 d . . . . .
H52 H 0.464379 0.604211 0.083505 0.052 Uiso 1 1 calc R U . . .
C29 C -0.1082(5) 0.24788(13) 0.5272(5) 0.0591(10) Uani 1 1 d . . . . .
H29 H -0.150025 0.234184 0.599326 0.071 Uiso 1 1 calc R U . . .
C28 C -0.1901(4) 0.27902(12) 0.4599(5) 0.0597(10) Uani 1 1 d . . . . .
H28 H -0.289479 0.286799 0.484641 0.072 Uiso 1 1 calc R U . . .
C59 C 0.9678(6) 0.80453(10) 0.1266(4) 0.0559(10) Uani 1 1 d . . . . .
H59 H 1.020935 0.827890 0.159946 0.067 Uiso 1 1 calc R U . . .
C58 C 0.8073(5) 0.79965(11) 0.1322(4) 0.0552(9) Uani 1 1 d . . . . .
H58 H 0.749425 0.819528 0.170640 0.066 Uiso 1 1 calc R U . . .
O3 O 0.7959(5) 0.15761(14) 0.3384(6) 0.1044(14) Uani 1 1 d . . . . .
C61 C 0.6581(6) 0.16662(17) 0.3299(7) 0.0815(14) Uani 1 1 d . . . . .
C62 C 0.5509(7) 0.1777(3) 0.1876(9) 0.117(2) Uani 1 1 d . . . . .
H62A H 0.448370 0.164051 0.179612 0.175 Uiso 1 1 calc R U . . .
H62B H 0.604528 0.170252 0.108199 0.175 Uiso 1 1 calc R U . . .
H62C H 0.532195 0.205827 0.185065 0.175 Uiso 1 1 calc R U . . .
C63 C 0.6669(9) 0.1566(2) 0.5777(8) 0.0991(19) Uani 1 1 d . . . . .
H63A H 0.779684 0.165255 0.590063 0.119 Uiso 1 1 calc R U . . .
H63B H 0.666167 0.127855 0.584758 0.119 Uiso 1 1 calc R U . . .
C64 C 0.5892(8) 0.1734(3) 0.6909(7) 0.117(3) Uani 1 1 d . . . . .
H64A H 0.647551 0.165412 0.783745 0.175 Uiso 1 1 calc R U . . .
H64B H 0.478534 0.164167 0.680250 0.175 Uiso 1 1 calc R U . . .
H64C H 0.590018 0.201814 0.683848 0.175 Uiso 1 1 calc R U . . .
H1 H 0.331(5) 0.2779(12) 0.197(3) 0.046(10) Uiso 1 1 d D . . . .
H5A H 0.671(4) 0.5370(8) -0.164(4) 0.037(9) Uiso 1 1 d D . . . .
H3 H 0.463(3) 0.4370(9) 0.482(3) 0.025(7) Uiso 1 1 d D . . . .
H2 H 0.649(4) 0.4195(7) 0.322(3) 0.025(7) Uiso 1 1 d D . . . .
H6A H 0.860(4) 0.5209(12) 0.074(4) 0.047(10) Uiso 1 1 d D . . . .
H4A H 1.009(5) 0.6719(13) -0.202(3) 0.054(11) Uiso 1 1 d D . . . .

loop_
_atom_site_aniso_label
_atom_site_aniso_U_11
_atom_site_aniso_U_22
_atom_site_aniso_U_33
_atom_site_aniso_U_23
_atom_site_aniso_U_13
_atom_site_aniso_U_12
Cl00 0.0729(6) 0.0688(6) 0.0949(8) 0.0476(6) 0.0360(6) 0.0160(5)
Cl1 0.0594(6) 0.0559(6) 0.1150(9) -0.0249(6) 0.0130(6) -0.0286(5)
O2 0.0359(10) 0.0261(9) 0.0379(10) 0.0079(8) 0.0162(8) 0.0009(7)
O1 0.0379(10) 0.0271(9) 0.0320(10) -0.0081(7) 0.0011(8) -0.0024(7)
N2 0.0356(12) 0.0253(10) 0.0245(10) 0.0002(8) 0.0069(9) -0.0053(9)
N6 0.0257(10) 0.0206(10) 0.0296(10) 0.0018(8) 0.0076(8) 0.0003(8)
N5 0.0405(13) 0.0265(11) 0.0254(11) -0.0036(9) 0.0051(9) -0.0084(9)
N3 0.0232(9) 0.0231(10) 0.0259(10) -0.0026(8) 0.0029(8) -0.0010(7)
N4 0.0405(13) 0.0250(11) 0.0379(13) 0.0006(9) 0.0100(10) -0.0052(9)
N1 0.0453(13) 0.0306(12) 0.0345(12) -0.0090(10) 0.0129(10) -0.0136(10)
C9 0.0234(11) 0.0233(11) 0.0252(11) -0.0024(9) 0.0050(9) -0.0008(9)
C12 0.0257(12) 0.0251(12) 0.0354(13) -0.0055(10) 0.0083(10) -0.0031(9)
C10 0.0230(11) 0.0220(11) 0.0272(12) 0.0008(9) 0.0059(9) -0.0007(9)
C11 0.0265(11) 0.0245(12) 0.0281(12) -0.0022(9) 0.0056(9) -0.0004(9)
C31 0.0257(12) 0.0240(12) 0.0280(12) 0.0028(9) 0.0020(9) -0.0006(9)
C39 0.0262(12) 0.0221(11) 0.0256(11) 0.0013(9) 0.0029(9) 0.0021(9)
C2 0.0263(12) 0.0250(12) 0.0340(13) 0.0000(10) 0.0078(10) -0.0019(9)
C40 0.0263(12) 0.0205(11) 0.0263(12) -0.0008(9) 0.0027(9) -0.0002(9)
C41 0.0311(12) 0.0225(12) 0.0279(12) 0.0006(9) 0.0046(10) -0.0001(9)
C44 0.0346(13) 0.0234(12) 0.0249(11) -0.0007(9) 0.0044(10) 0.0008(10)
C1 0.0249(11) 0.0244(11) 0.0286(12) -0.0026(9) 0.0057(9) -0.0040(9)
C17 0.0248(12) 0.0296(12) 0.0207(10) 0.0010(9) 0.0047(9) -0.0017(9)
C32 0.0261(12) 0.0229(11) 0.0281(12) 0.0014(9) 0.0037(9) -0.0012(9)
C23 0.0295(12) 0.0304(13) 0.0256(12) -0.0025(10) 0.0070(9) -0.0055(10)
C8 0.0226(11) 0.0233(11) 0.0232(11) -0.0012(9) 0.0051(8) -0.0010(9)
C25 0.0321(13) 0.0250(12) 0.0344(13) -0.0072(10) 0.0034(10) -0.0042(10)
C42 0.0296(12) 0.0179(11) 0.0327(13) 0.0035(9) 0.0036(10) 0.0007(9)
C48 0.0332(14) 0.0351(14) 0.0315(13) -0.0008(11) 0.0053(11) -0.0001(11)
C18 0.0298(13) 0.0304(13) 0.0298(12) 0.0027(10) 0.0058(10) 0.0039(10)
C43 0.0335(13) 0.0202(11) 0.0320(13) -0.0022(10) 0.0004(10) -0.0020(9)
C22 0.0268(12) 0.0334(13) 0.0306(12) 0.0000(11) 0.0060(10) -0.0050(10)
C24 0.0358(14) 0.0227(12) 0.0387(14) -0.0064(10) 0.0096(11) -0.0049(10)
C55 0.0419(15) 0.0260(13) 0.0350(14) 0.0026(11) 0.0042(11) -0.0008(11)
C19 0.0287(13) 0.0468(16) 0.0299(13) 0.0065(12) 0.0070(10) 0.0088(11)
C14 0.0268(12) 0.0268(12) 0.0264(12) -0.0023(10) 0.0092(9) -0.0036(9)
C16 0.0415(15) 0.0375(14) 0.0223(12) 0.0012(10) 0.0074(10) -0.0050(11)
C13 0.0311(13) 0.0252(12) 0.0337(13) -0.0022(10) 0.0120(10) -0.0054(10)
C47 0.0280(12) 0.0304(13) 0.0271(12) 0.0018(10) 0.0067(10) 0.0012(10)
C21 0.0289(14) 0.0474(16) 0.0381(14) 0.0021(13) 0.0076(11) -0.0120(12)
C3 0.0322(14) 0.0371(14) 0.0348(14) 0.0023(11) 0.0060(11) 0.0032(11)
C33 0.0346(13) 0.0294(12) 0.0272(12) 0.0031(10) 0.0043(10) 0.0008(10)
C20 0.0232(12) 0.0599(19) 0.0318(13) 0.0079(13) 0.0058(10) -0.0010(12)
C38 0.0288(12) 0.0230(11) 0.0265(12) 0.0009(9) 0.0056(9) 0.0020(9)
C56 0.0402(15) 0.0286(13) 0.0416(15) 0.0049(11) 0.0044(12) 0.0014(11)
C15 0.0346(13) 0.0326(13) 0.0263(12) -0.0051(10) 0.0061(10) -0.0017(10)
C53 0.0378(14) 0.0318(13) 0.0275(12) -0.0003(10) 0.0092(10) -0.0001(11)
C37 0.0399(15) 0.0323(14) 0.0303(13) 0.0042(11) 0.0078(11) 0.0054(11)
C45 0.0520(17) 0.0340(14) 0.0270(13) 0.0011(11) 0.0090(12) -0.0055(12)
C36 0.0434(16) 0.0377(15) 0.0405(15) 0.0077(12) 0.0048(13) 0.0148(12)
C50 0.0293(15) 0.068(2) 0.0430(17) 0.0053(16) 0.0016(12) 0.0028(14)
C54 0.0343(14) 0.0249(12) 0.0498(17) 0.0001(11) 0.0087(12) -0.0062(10)
C46 0.0569(19) 0.0388(16) 0.0247(13) -0.0054(11) 0.0086(12) -0.0088(13)
C34 0.0450(17) 0.0411(16) 0.0348(14) -0.0033(12) 0.0113(12) 0.0073(13)
C49 0.0360(15) 0.0528(18) 0.0369(15) -0.0047(13) 0.0010(12) -0.0082(13)
C26 0.0422(16) 0.0378(16) 0.0456(17) 0.0015(13) 0.0041(13) 0.0049(12)
C4 0.0375(16) 0.0491(18) 0.0431(16) 0.0117(14) 0.0006(13) 0.0042(13)
C7 0.0413(15) 0.0301(14) 0.0431(15) -0.0038(12) 0.0062(12) 0.0041(12)
C57 0.0507(19) 0.0509(19) 0.0469(18) 0.0103(15) 0.0110(15) 0.0160(15)
C35 0.0431(16) 0.0371(15) 0.0426(16) -0.0015(12) 0.0113(13) 0.0116(12)
C5 0.0347(15) 0.0417(17) 0.064(2) 0.0116(15) 0.0039(14) 0.0088(13)
C6 0.0463(18) 0.0345(16) 0.066(2) -0.0001(15) 0.0137(16) 0.0122(13)
C30 0.0408(16) 0.0401(16) 0.0521(18) 0.0036(14) 0.0124(14) -0.0038(13)
O4 0.0592(19) 0.104(3) 0.102(3) -0.010(2) 0.0108(19) 0.0083(19)
C51 0.0355(16) 0.054(2) 0.061(2) 0.0077(16) 0.0041(15) 0.0137(14)
C60 0.0547(19) 0.0344(16) 0.0462(17) -0.0032(13) 0.0046(14) -0.0070(14)
C27 0.0430(18) 0.0467(19) 0.070(2) -0.0065(17) 0.0022(17) 0.0129(15)
C52 0.0340(15) 0.0356(15) 0.0596(19) -0.0007(14) 0.0060(14) 0.0067(12)
C29 0.049(2) 0.064(2) 0.071(2) 0.004(2) 0.0291(18) -0.0035(17)
C28 0.0376(17) 0.058(2) 0.086(3) -0.013(2) 0.0178(18) 0.0060(16)
C59 0.082(3) 0.0355(17) 0.0470(19) -0.0124(14) 0.0016(18) 0.0021(16)
C58 0.077(3) 0.0445(19) 0.0433(18) -0.0066(14) 0.0066(17) 0.0208(17)
O3 0.084(3) 0.103(3) 0.133(4) 0.012(3) 0.040(3) 0.018(2)
C61 0.067(3) 0.079(3) 0.104(4) -0.011(3) 0.032(3) 0.006(2)
C62 0.059(3) 0.133(6) 0.151(7) 0.001(5) 0.000(4) 0.012(4)
C63 0.094(4) 0.080(4) 0.124(5) 0.019(3) 0.017(4) 0.022(3)
C64 0.081(4) 0.189(8) 0.077(4) 0.018(5) 0.002(3) -0.032(5)

loop_
_atom_type_symbol
_atom_type_description
_atom_type_scat_dispersion_real
_atom_type_scat_dispersion_imag
_atom_type_scat_source
C C 0.0181 0.0091 'International Tables Vol C Tables 4.2.6.8 and 6.1.1.4'
H H 0.0000 0.0000 'International Tables Vol C Tables 4.2.6.8 and 6.1.1.4'
Cl Cl 0.3639 0.7018 'International Tables Vol C Tables 4.2.6.8 and 6.1.1.4'
N N 0.0311 0.0180 'International Tables Vol C Tables 4.2.6.8 and 6.1.1.4'
O O 0.0492 0.0322 'International Tables Vol C Tables 4.2.6.8 and 6.1.1.4'

loop_
_geom_angle_atom_site_label_1
_geom_angle_atom_site_label_2
_geom_angle_atom_site_label_3
_geom_angle
_geom_angle_site_symmetry_1
_geom_angle_site_symmetry_3
_geom_angle_publ_flag
C10 N2 C16 108.9(2) . . ?
C10 N2 H2 131(2) . . ?
C16 N2 H2 120(2) . . ?
C31 N6 C38 128.0(2) . . ?
C31 N6 H6A 119(3) . . ?
C38 N6 H6A 113(3) . . ?
C40 N5 H5A 130(2) . . ?
C46 N5 C40 109.4(2) . . ?
C46 N5 H5A 120(2) . . ?
C1 N3 C8 129.0(2) . . ?
C1 N3 H3 117(2) . . ?
C8 N3 H3 114(2) . . ?
C42 N4 C54 122.0(2) . . ?
C42 N4 H4A 113(3) . . ?
C54 N4 H4A 115(3) . . ?
C12 N1 C24 121.2(2) . . ?
C12 N1 H1 120(3) . . ?
C24 N1 H1 115(3) . . ?
C10 C9 C8 121.6(2) . . ?
C14 C9 C10 115.1(2) . . ?
C14 C9 C8 123.3(2) . . ?
N1 C12 C11 119.2(2) . . ?
N1 C12 C13 123.6(2) . . ?
C13 C12 C11 117.2(2) . . ?
N2 C10 C9 129.6(2) . . ?
N2 C10 C11 107.4(2) . . ?
C11 C10 C9 123.0(2) . . ?
C12 C11 C15 132.8(2) . . ?
C10 C11 C12 120.0(2) . . ?
C10 C11 C15 107.1(2) . . ?
O2 C31 N6 123.4(2) . . ?
O2 C31 C32 121.1(2) . . ?
N6 C31 C32 115.5(2) . . ?
C40 C39 C38 121.5(2) . . ?
C44 C39 C40 114.7(2) . . ?
C44 C39 C38 123.8(2) . . ?
C3 C2 C1 123.6(2) . . ?
C7 C2 C1 117.2(2) . . ?
C7 C2 C3 119.2(3) . . ?
N5 C40 C39 130.2(2) . . ?
N5 C40 C41 106.5(2) . . ?
C39 C40 C41 123.3(2) . . ?
C40 C41 C45 107.3(2) . . ?
C42 C41 C40 119.8(2) . . ?
C42 C41 C45 132.8(2) . . ?
C39 C44 H44 118.4 . . ?
C39 C44 C43 123.3(2) . . ?
C43 C44 H44 118.4 . . ?
O1 C1 N3 123.2(2) . . ?
O1 C1 C2 121.2(2) . . ?
N3 C1 C2 115.6(2) . . ?
C18 C17 C8 119.2(2) . . ?
C18 C17 C22 118.7(2) . . ?
C22 C17 C8 121.9(2) . . ?
C33 C32 C31 123.0(2) . . ?
C33 C32 C37 119.3(2) . . ?
C37 C32 C31 117.7(2) . . ?
H23A C23 H23B 109.5 . . ?
H23A C23 H23C 109.5 . . ?
H23B C23 H23C 109.5 . . ?
C8 C23 H23A 109.5 . . ?
C8 C23 H23B 109.5 . . ?
C8 C23 H23C 109.5 . . ?
N3 C8 C9 104.79(18) . . ?
N3 C8 C17 110.97(19) . . ?
N3 C8 C23 110.43(19) . . ?
C9 C8 C17 111.08(19) . . ?
C9 C8 C23 111.6(2) . . ?
C23 C8 C17 107.99(19) . . ?
C26 C25 C24 121.3(3) . . ?
C30 C25 C24 121.7(3) . . ?
C30 C25 C26 117.0(3) . . ?
N4 C42 C41 118.5(2) . . ?
C43 C42 N4 123.9(2) . . ?
C43 C42 C41 117.5(2) . . ?
C47 C48 H48 119.8 . . ?
C47 C48 C49 120.5(3) . . ?
C49 C48 H48 119.8 . . ?
C17 C18 H18 119.6 . . ?
C19 C18 C17 120.9(3) . . ?
C19 C18 H18 119.6 . . ?
C44 C43 H43 119.3 . . ?
C42 C43 C44 121.3(2) . . ?
C42 C43 H43 119.3 . . ?
C17 C22 H22 120.0 . . ?
C21 C22 C17 120.0(3) . . ?
C21 C22 H22 120.0 . . ?
N1 C24 C25 114.4(2) . . ?
N1 C24 H24A 108.7 . . ?
N1 C24 H24B 108.7 . . ?
C25 C24 H24A 108.7 . . ?
C25 C24 H24B 108.7 . . ?
H24A C24 H24B 107.6 . . ?
C56 C55 C54 123.1(3) . . ?
C60 C55 C56 116.1(3) . . ?
C60 C55 C54 120.8(3) . . ?
C18 C19 H19 120.0 . . ?
C20 C19 C18 120.1(3) . . ?
C20 C19 H19 120.0 . . ?
C9 C14 H14 118.4 . . ?
C9 C14 C13 123.2(2) . . ?
C13 C14 H14 118.4 . . ?
N2 C16 H16 125.0 . . ?
C15 C16 N2 110.0(2) . . ?
C15 C16 H16 125.0 . . ?
C12 C13 C14 121.5(2) . . ?
C12 C13 H13 119.3 . . ?
C14 C13 H13 119.3 . . ?
C48 C47 C38 123.8(2) . . ?
C48 C47 C52 118.1(3) . . ?
C52 C47 C38 118.1(2) . . ?
C22 C21 H21 119.7 . . ?
C20 C21 C22 120.5(3) . . ?
C20 C21 H21 119.7 . . ?
C2 C3 H3A 119.9 . . ?
C4 C3 C2 120.3(3) . . ?
C4 C3 H3A 119.9 . . ?
C32 C33 H33 120.0 . . ?
C34 C33 C32 119.9(3) . . ?
C34 C33 H33 120.0 . . ?
C19 C20 C21 119.8(3) . . ?
C19 C20 H20 120.1 . . ?
C21 C20 H20 120.1 . . ?
N6 C38 C39 104.83(19) . . ?
N6 C38 C47 111.4(2) . . ?
N6 C38 C53 110.3(2) . . ?
C39 C38 C47 110.0(2) . . ?
C39 C38 C53 112.1(2) . . ?
C53 C38 C47 108.2(2) . . ?
C55 C56 H56 119.2 . . ?
C57 C56 C55 121.7(3) . . ?
C57 C56 H56 119.2 . . ?
C11 C15 H15 126.7 . . ?
C16 C15 C11 106.6(2) . . ?
C16 C15 H15 126.7 . . ?
C38 C53 H53A 109.5 . . ?
C38 C53 H53B 109.5 . . ?
C38 C53 H53C 109.5 . . ?
H53A C53 H53B 109.5 . . ?
H53A C53 H53C 109.5 . . ?
H53B C53 H53C 109.5 . . ?
C32 C37 H37 119.8 . . ?
C36 C37 C32 120.4(3) . . ?
C36 C37 H37 119.8 . . ?
C41 C45 H45 126.6 . . ?
C46 C45 C41 106.8(2) . . ?
C46 C45 H45 126.6 . . ?
C37 C36 H36 120.1 . . ?
C35 C36 C37 119.7(3) . . ?
C35 C36 H36 120.1 . . ?
C49 C50 H50 120.4 . . ?
C49 C50 C51 119.3(3) . . ?
C51 C50 H50 120.4 . . ?
N4 C54 C55 115.2(2) . . ?
N4 C54 H54A 108.5 . . ?
N4 C54 H54B 108.5 . . ?
C55 C54 H54A 108.5 . . ?
C55 C54 H54B 108.5 . . ?
H54A C54 H54B 107.5 . . ?
N5 C46 H46 125.0 . . ?
C45 C46 N5 109.9(2) . . ?
C45 C46 H46 125.0 . . ?
C33 C34 H34 119.8 . . ?
C35 C34 C33 120.5(3) . . ?
C35 C34 H34 119.8 . . ?
C48 C49 H49 119.6 . . ?
C50 C49 C48 120.9(3) . . ?
C50 C49 H49 119.6 . . ?
C25 C26 H26 119.3 . . ?
C25 C26 C27 121.4(3) . . ?
C27 C26 H26 119.3 . . ?
C3 C4 H4 120.0 . . ?
C3 C4 C5 120.0(3) . . ?
C5 C4 H4 120.0 . . ?
C2 C7 H7 120.0 . . ?
C6 C7 C2 120.1(3) . . ?
C6 C7 H7 120.0 . . ?
C56 C57 H57 119.8 . . ?
C58 C57 C56 120.3(3) . . ?
C58 C57 H57 119.8 . . ?
C36 C35 C34 120.2(3) . . ?
C36 C35 H35 119.9 . . ?
C34 C35 H35 119.9 . . ?
C4 C5 H5 119.9 . . ?
C6 C5 C4 120.1(3) . . ?
C6 C5 H5 119.9 . . ?
C7 C6 H6 119.9 . . ?
C5 C6 C7 120.3(3) . . ?
C5 C6 H6 119.9 . . ?
C25 C30 Cl00 119.7(3) . . ?
C25 C30 C29 122.4(3) . . ?
C29 C30 Cl00 118.0(3) . . ?
C61 O4 C63 119.1(5) . . ?
C50 C51 H51 120.0 . . ?
C50 C51 C52 120.0(3) . . ?
C52 C51 H51 120.0 . . ?
C55 C60 Cl1 119.3(3) . . ?
C59 C60 Cl1 117.8(3) . . ?
C59 C60 C55 122.9(3) . . ?
C26 C27 H27 119.9 . . ?
C28 C27 C26 120.2(3) . . ?
C28 C27 H27 119.9 . . ?
C47 C52 H52 119.4 . . ?
C51 C52 C47 121.3(3) . . ?
C51 C52 H52 119.4 . . ?
C30 C29 H29 120.3 . . ?
C28 C29 C30 119.4(4) . . ?
C28 C29 H29 120.3 . . ?
C27 C28 C29 119.6(3) . . ?
C27 C28 H28 120.2 . . ?
C29 C28 H28 120.2 . . ?
C60 C59 H59 120.4 . . ?
C58 C59 C60 119.3(3) . . ?
C58 C59 H59 120.4 . . ?
C57 C58 C59 119.7(3) . . ?
C57 C58 H58 120.2 . . ?
C59 C58 H58 120.2 . . ?
O4 C61 C62 112.8(5) . . ?
O3 C61 O4 124.1(6) . . ?
O3 C61 C62 123.1(6) . . ?
C61 C62 H62A 109.5 . . ?
C61 C62 H62B 109.5 . . ?
C61 C62 H62C 109.5 . . ?
H62A C62 H62B 109.5 . . ?
H62A C62 H62C 109.5 . . ?
H62B C62 H62C 109.5 . . ?
O4 C63 H63A 109.5 . . ?
O4 C63 H63B 109.5 . . ?
O4 C63 C64 110.8(5) . . ?
H63A C63 H63B 108.1 . . ?
C64 C63 H63A 109.5 . . ?
C64 C63 H63B 109.5 . . ?
C63 C64 H64A 109.5 . . ?
C63 C64 H64B 109.5 . . ?
C63 C64 H64C 109.5 . . ?
H64A C64 H64B 109.5 . . ?
H64A C64 H64C 109.5 . . ?
H64B C64 H64C 109.5 . . ?

loop_
_geom_bond_atom_site_label_1
_geom_bond_atom_site_label_2
_geom_bond_distance
_geom_bond_site_symmetry_2
_geom_bond_publ_flag
Cl00 C30 1.746(4) . ?
Cl1 C60 1.745(4) . ?
O2 C31 1.236(3) . ?
O1 C1 1.229(3) . ?
N2 C10 1.375(3) . ?
N2 C16 1.377(3) . ?
N2 H2 0.90(2) . ?
N6 C31 1.354(3) . ?
N6 C38 1.486(3) . ?
N6 H6A 0.89(2) . ?
N5 C40 1.381(3) . ?
N5 C46 1.372(4) . ?
N5 H5A 0.89(2) . ?
N3 C1 1.349(3) . ?
N3 C8 1.488(3) . ?
N3 H3 0.91(2) . ?
N4 C42 1.393(3) . ?
N4 C54 1.448(4) . ?
N4 H4A 0.91(3) . ?
N1 C12 1.382(3) . ?
N1 C24 1.449(3) . ?
N1 H1 0.91(2) . ?
C9 C10 1.412(3) . ?
C9 C8 1.529(3) . ?
C9 C14 1.387(3) . ?
C12 C11 1.417(4) . ?
C12 C13 1.388(4) . ?
C10 C11 1.409(3) . ?
C11 C15 1.434(4) . ?
C31 C32 1.497(3) . ?
C39 C40 1.406(3) . ?
C39 C44 1.388(4) . ?
C39 C38 1.531(3) . ?
C2 C1 1.501(4) . ?
C2 C3 1.397(4) . ?
C2 C7 1.392(4) . ?
C40 C41 1.413(3) . ?
C41 C42 1.409(4) . ?
C41 C45 1.434(4) . ?
C44 H44 0.9500 . ?
C44 C43 1.406(4) . ?
C17 C8 1.546(3) . ?
C17 C18 1.392(4) . ?
C17 C22 1.397(4) . ?
C32 C33 1.391(4) . ?
C32 C37 1.394(4) . ?
C23 H23A 0.9800 . ?
C23 H23B 0.9800 . ?
C23 H23C 0.9800 . ?
C23 C8 1.534(3) . ?
C25 C24 1.516(4) . ?
C25 C26 1.386(4) . ?
C25 C30 1.382(4) . ?
C42 C43 1.382(4) . ?
C48 H48 0.9500 . ?
C48 C47 1.385(4) . ?
C48 C49 1.395(4) . ?
C18 H18 0.9500 . ?
C18 C19 1.391(4) . ?
C43 H43 0.9500 . ?
C22 H22 0.9500 . ?
C22 C21 1.396(4) . ?
C24 H24A 0.9900 . ?
C24 H24B 0.9900 . ?
C55 C56 1.398(4) . ?
C55 C54 1.502(4) . ?
C55 C60 1.394(4) . ?
C19 H19 0.9500 . ?
C19 C20 1.378(5) . ?
C14 H14 0.9500 . ?
C14 C13 1.403(4) . ?
C16 H16 0.9500 . ?
C16 C15 1.360(4) . ?
C13 H13 0.9500 . ?
C47 C38 1.540(4) . ?
C47 C52 1.400(4) . ?
C21 H21 0.9500 . ?
C21 C20 1.384(5) . ?
C3 H3A 0.9500 . ?
C3 C4 1.380(4) . ?
C33 H33 0.9500 . ?
C33 C34 1.384(4) . ?
C20 H20 0.9500 . ?
C38 C53 1.536(4) . ?
C56 H56 0.9500 . ?
C56 C57 1.384(5) . ?
C15 H15 0.9500 . ?
C53 H53A 0.9800 . ?
C53 H53B 0.9800 . ?
C53 H53C 0.9800 . ?
C37 H37 0.9500 . ?
C37 C36 1.391(4) . ?
C45 H45 0.9500 . ?
C45 C46 1.356(4) . ?
C36 H36 0.9500 . ?
C36 C35 1.381(5) . ?
C50 H50 0.9500 . ?
C50 C49 1.381(5) . ?
C50 C51 1.382(6) . ?
C54 H54A 0.9900 . ?
C54 H54B 0.9900 . ?
C46 H46 0.9500 . ?
C34 H34 0.9500 . ?
C34 C35 1.382(4) . ?
C49 H49 0.9500 . ?
C26 H26 0.9500 . ?
C26 C27 1.391(5) . ?
C4 H4 0.9500 . ?
C4 C5 1.393(5) . ?
C7 H7 0.9500 . ?
C7 C6 1.391(4) . ?
C57 H57 0.9500 . ?
C57 C58 1.379(6) . ?
C35 H35 0.9500 . ?
C5 H5 0.9500 . ?
C5 C6 1.371(6) . ?
C6 H6 0.9500 . ?
C30 C29 1.387(5) . ?
O4 C61 1.288(7) . ?
O4 C63 1.470(8) . ?
C51 H51 0.9500 . ?
C51 C52 1.388(5) . ?
C60 C59 1.383(5) . ?
C27 H27 0.9500 . ?
C27 C28 1.375(6) . ?
C52 H52 0.9500 . ?
C29 H29 0.9500 . ?
C29 C28 1.376(6) . ?
C28 H28 0.9500 . ?
C59 H59 0.9500 . ?
C59 C58 1.381(6) . ?
C58 H58 0.9500 . ?
O3 C61 1.198(6) . ?
C61 C62 1.551(10) . ?
C62 H62A 0.9800 . ?
C62 H62B 0.9800 . ?
C62 H62C 0.9800 . ?
C63 H63A 0.9900 . ?
C63 H63B 0.9900 . ?
C63 C64 1.473(10) . ?
C64 H64A 0.9800 . ?
C64 H64B 0.9800 . ?
C64 H64C 0.9800 . ?

loop_
_geom_torsion_atom_site_label_1
_geom_torsion_atom_site_label_2
_geom_torsion_atom_site_label_3
_geom_torsion_atom_site_label_4
_geom_torsion
_geom_torsion_site_symmetry_1
_geom_torsion_site_symmetry_2
_geom_torsion_site_symmetry_3
_geom_torsion_site_symmetry_4
_geom_torsion_publ_flag
Cl00 C30 C29 C28 -178.3(3) . . . . ?
Cl1 C60 C59 C58 -178.9(3) . . . . ?
O2 C31 C32 C33 143.7(3) . . . . ?
O2 C31 C32 C37 -34.4(4) . . . . ?
N2 C10 C11 C12 179.3(2) . . . . ?
N2 C10 C11 C15 0.9(3) . . . . ?
N2 C16 C15 C11 0.5(3) . . . . ?
N6 C31 C32 C33 -35.1(3) . . . . ?
N6 C31 C32 C37 146.8(2) . . . . ?
N5 C40 C41 C42 179.9(2) . . . . ?
N5 C40 C41 C45 0.8(3) . . . . ?
N4 C42 C43 C44 174.5(3) . . . . ?
N1 C12 C11 C10 -177.1(2) . . . . ?
N1 C12 C11 C15 0.7(5) . . . . ?
N1 C12 C13 C14 175.7(3) . . . . ?
C9 C10 C11 C12 0.8(4) . . . . ?
C9 C10 C11 C15 -177.5(2) . . . . ?
C9 C14 C13 C12 1.8(4) . . . . ?
C12 N1 C24 C25 66.5(4) . . . . ?
C12 C11 C15 C16 -178.9(3) . . . . ?
C10 N2 C16 C15 0.1(3) . . . . ?
C10 C9 C8 N3 60.1(3) . . . . ?
C10 C9 C8 C17 -59.8(3) . . . . ?
C10 C9 C8 C23 179.6(2) . . . . ?
C10 C9 C14 C13 -0.6(4) . . . . ?
C10 C11 C15 C16 -0.9(3) . . . . ?
C11 C12 C13 C14 -1.6(4) . . . . ?
C31 N6 C38 C39 163.9(2) . . . . ?
C31 N6 C38 C47 -77.2(3) . . . . ?
C31 N6 C38 C53 43.1(3) . . . . ?
C31 C32 C33 C34 -176.9(3) . . . . ?
C31 C32 C37 C36 179.1(3) . . . . ?
C39 C40 C41 C42 -0.5(4) . . . . ?
C39 C40 C41 C45 -179.5(2) . . . . ?
C39 C44 C43 C42 0.6(4) . . . . ?
C2 C3 C4 C5 0.1(5) . . . . ?
C2 C7 C6 C5 -1.7(5) . . . . ?
C40 N5 C46 C45 0.6(4) . . . . ?
C40 C39 C44 C43 1.2(4) . . . . ?
C40 C39 C38 N6 63.2(3) . . . . ?
C40 C39 C38 C47 -56.7(3) . . . . ?
C40 C39 C38 C53 -177.2(2) . . . . ?
C40 C41 C42 N4 -174.8(2) . . . . ?
C40 C41 C42 C43 2.3(4) . . . . ?
C40 C41 C45 C46 -0.5(3) . . . . ?
C41 C42 C43 C44 -2.4(4) . . . . ?
C41 C45 C46 N5 0.0(4) . . . . ?
C44 C39 C40 N5 178.3(3) . . . . ?
C44 C39 C40 C41 -1.3(4) . . . . ?
C44 C39 C38 N6 -116.1(3) . . . . ?
C44 C39 C38 C47 124.0(3) . . . . ?
C44 C39 C38 C53 3.5(3) . . . . ?
C1 N3 C8 C9 159.7(2) . . . . ?
C1 N3 C8 C17 -80.3(3) . . . . ?
C1 N3 C8 C23 39.4(3) . . . . ?
C1 C2 C3 C4 178.3(3) . . . . ?
C1 C2 C7 C6 -177.5(3) . . . . ?
C17 C18 C19 C20 0.7(4) . . . . ?
C17 C22 C21 C20 0.6(4) . . . . ?
C32 C33 C34 C35 -2.3(5) . . . . ?
C32 C37 C36 C35 -1.8(5) . . . . ?
C8 N3 C1 O1 5.7(4) . . . . ?
C8 N3 C1 C2 -173.4(2) . . . . ?
C8 C9 C10 N2 1.0(4) . . . . ?
C8 C9 C10 C11 179.1(2) . . . . ?
C8 C9 C14 C13 179.6(2) . . . . ?
C8 C17 C18 C19 -175.7(2) . . . . ?
C8 C17 C22 C21 174.9(2) . . . . ?
C25 C26 C27 C28 1.6(6) . . . . ?
C25 C30 C29 C28 2.6(6) . . . . ?
C42 N4 C54 C55 -81.3(3) . . . . ?
C42 C41 C45 C46 -179.4(3) . . . . ?
C48 C47 C38 N6 15.8(3) . . . . ?
C48 C47 C38 C39 131.6(3) . . . . ?
C48 C47 C38 C53 -105.7(3) . . . . ?
C48 C47 C52 C51 0.5(5) . . . . ?
C18 C17 C8 N3 -151.8(2) . . . . ?
C18 C17 C8 C9 -35.7(3) . . . . ?
C18 C17 C8 C23 87.0(3) . . . . ?
C18 C17 C22 C21 -0.9(4) . . . . ?
C18 C19 C20 C21 -1.0(4) . . . . ?
C22 C17 C8 N3 32.3(3) . . . . ?
C22 C17 C8 C9 148.5(2) . . . . ?
C22 C17 C8 C23 -88.9(3) . . . . ?
C22 C17 C18 C19 0.3(4) . . . . ?
C22 C21 C20 C19 0.4(4) . . . . ?
C24 N1 C12 C11 -174.2(2) . . . . ?
C24 N1 C12 C13 8.4(4) . . . . ?
C24 C25 C26 C27 -179.8(3) . . . . ?
C24 C25 C30 Cl00 -1.4(4) . . . . ?
C24 C25 C30 C29 177.7(3) . . . . ?
C55 C56 C57 C58 1.0(5) . . . . ?
C55 C60 C59 C58 2.0(6) . . . . ?
C14 C9 C10 N2 -178.8(2) . . . . ?
C14 C9 C10 C11 -0.7(4) . . . . ?
C14 C9 C8 N3 -120.1(2) . . . . ?
C14 C9 C8 C17 120.0(3) . . . . ?
C14 C9 C8 C23 -0.6(3) . . . . ?
C16 N2 C10 C9 177.7(3) . . . . ?
C16 N2 C10 C11 -0.6(3) . . . . ?
C13 C12 C11 C10 0.4(4) . . . . ?
C13 C12 C11 C15 178.2(3) . . . . ?
C47 C48 C49 C50 -0.1(5) . . . . ?
C3 C2 C1 O1 162.3(3) . . . . ?
C3 C2 C1 N3 -18.6(4) . . . . ?
C3 C2 C7 C6 1.8(4) . . . . ?
C3 C4 C5 C6 0.1(5) . . . . ?
C33 C32 C37 C36 1.0(4) . . . . ?
C33 C34 C35 C36 1.5(5) . . . . ?
C38 N6 C31 O2 2.3(4) . . . . ?
C38 N6 C31 C32 -178.9(2) . . . . ?
C38 C39 C40 N5 -1.0(4) . . . . ?
C38 C39 C40 C41 179.4(2) . . . . ?
C38 C39 C44 C43 -179.5(2) . . . . ?
C38 C47 C52 C51 -178.6(3) . . . . ?
C56 C55 C54 N4 12.2(4) . . . . ?
C56 C55 C60 Cl1 179.3(2) . . . . ?
C56 C55 C60 C59 -1.7(5) . . . . ?
C56 C57 C58 C59 -0.6(5) . . . . ?
C37 C32 C33 C34 1.1(4) . . . . ?
C37 C36 C35 C34 0.6(5) . . . . ?
C45 C41 C42 N4 4.0(5) . . . . ?
C45 C41 C42 C43 -179.0(3) . . . . ?
C50 C51 C52 C47 0.1(6) . . . . ?
C54 N4 C42 C41 -169.0(2) . . . . ?
C54 N4 C42 C43 14.2(4) . . . . ?
C54 C55 C56 C57 178.8(3) . . . . ?
C54 C55 C60 Cl1 0.6(4) . . . . ?
C54 C55 C60 C59 179.6(3) . . . . ?
C46 N5 C40 C39 179.5(3) . . . . ?
C46 N5 C40 C41 -0.9(3) . . . . ?
C49 C48 C47 C38 178.5(3) . . . . ?
C49 C48 C47 C52 -0.5(4) . . . . ?
C49 C50 C51 C52 -0.7(6) . . . . ?
C26 C25 C24 N1 24.4(4) . . . . ?
C26 C25 C30 Cl00 178.6(2) . . . . ?
C26 C25 C30 C29 -2.3(5) . . . . ?
C26 C27 C28 C29 -1.3(6) . . . . ?
C4 C5 C6 C7 0.7(5) . . . . ?
C7 C2 C1 O1 -18.3(4) . . . . ?
C7 C2 C1 N3 160.8(2) . . . . ?
C7 C2 C3 C4 -1.0(4) . . . . ?
C30 C25 C24 N1 -155.6(3) . . . . ?
C30 C25 C26 C27 0.2(5) . . . . ?
C30 C29 C28 C27 -0.7(6) . . . . ?
C51 C50 C49 C48 0.7(5) . . . . ?
C60 C55 C56 C57 0.2(4) . . . . ?
C60 C55 C54 N4 -169.2(3) . . . . ?
C60 C59 C58 C57 -0.8(6) . . . . ?
C52 C47 C38 N6 -165.3(2) . . . . ?
C52 C47 C38 C39 -49.4(3) . . . . ?
C52 C47 C38 C53 73.3(3) . . . . ?
C61 O4 C63 C64 159.5(6) . . . . ?
C63 O4 C61 O3 -4.2(9) . . . . ?
C63 O4 C61 C62 176.4(6) . . . . ?
